data_4123463
loop_
_publ_author_name
'Ruiz-Castillo, Paula'
'Blackmond, Donna G.'
'Buchwald, Stephen L.'

_publ_section_title
;
 Rational ligand design for the arylation of hindered primary amines
 guided by reaction progress kinetic analysis.
;
_journal_issue 8
_journal_name_full 'Journal of the American Chemical Society'
_journal_page_first 3085
_journal_page_last 3092
_journal_paper_doi 10.1021/ja512903g
_journal_volume 137
_journal_year 2015
_chemical_formula_sum 'C35 H33 Br N3 P Pd'
_chemical_formula_weight 712.92
_chemical_name_systematic
; 
 ? 
;
_space_group_crystal_system triclinic
_space_group_IT_number 2
_space_group_name_Hall '-P 1'
_space_group_name_H-M_alt 'P -1'
_symmetry_space_group_name_Hall '-P 1'
_symmetry_space_group_name_H-M 'P -1'
_atom_sites_solution_hydrogens geom
_atom_sites_solution_primary direct
_atom_sites_solution_secondary difmap
_audit_creation_method SHELXL-2012
_cell_angle_alpha 97.5770(10)
_cell_angle_beta 109.4170(10)
_cell_angle_gamma 113.6010(10)
_cell_formula_units_Z 2
_cell_length_a 10.1917(7)
_cell_length_b 11.9481(8)
_cell_length_c 14.9831(10)
_cell_measurement_reflns_used 9566
_cell_measurement_temperature 100(2)
_cell_measurement_theta_max 31.62
_cell_measurement_theta_min 2.41
_cell_volume 1500.88(18)
_computing_cell_refinement 'SAINT 7.46A (Bruker-AXS, 2011)'
_computing_data_collection 'APEX2 v2011.4.0 (Bruker-AXS, 2011)'
_computing_data_reduction 'SAINT 7.46A (Bruker-AXS, 2011)'
_computing_molecular_graphics 'Bruker SHELXTL'
_computing_publication_material 'Bruker SHELXTL'
_computing_structure_refinement 'SHELXL-2012 (Sheldrick, 2012)'
_computing_structure_solution 'SHELXS-97 (Sheldrick, 2008)'
_diffrn_ambient_temperature 100(2)
_diffrn_detector_area_resol_mean 8.3
_diffrn_measured_fraction_theta_full 0.999
_diffrn_measured_fraction_theta_max 0.999
_diffrn_measurement_device_type 'Bruker Smart APEX2 CCD'
_diffrn_measurement_method '\f and \w scans'
_diffrn_radiation_type MoK\a
_diffrn_radiation_wavelength 0.71073
_diffrn_reflns_av_R_equivalents 0.0224
_diffrn_reflns_av_unetI/netI 0.0128
_diffrn_reflns_Laue_measured_fraction_full 0.999
_diffrn_reflns_Laue_measured_fraction_max 0.999
_diffrn_reflns_limit_h_max 14
_diffrn_reflns_limit_h_min -14
_diffrn_reflns_limit_k_max 17
_diffrn_reflns_limit_k_min -17
_diffrn_reflns_limit_l_max 20
_diffrn_reflns_limit_l_min -21
_diffrn_reflns_number 66034
_diffrn_reflns_point_group_measured_fraction_full 0.999
_diffrn_reflns_point_group_measured_fraction_max 0.999
_diffrn_reflns_theta_full 25.242
_diffrn_reflns_theta_max 30.999
_diffrn_reflns_theta_min 1.514
_diffrn_source 'I\mS micro-focus sealed tube, multilayer optics'
_exptl_absorpt_coefficient_mu 2.032
_exptl_absorpt_correction_T_max 0.7463
_exptl_absorpt_correction_T_min 0.6337
_exptl_absorpt_correction_type multi-scan
_exptl_absorpt_process_details 'SADABS (Sheldrick, 2009)'
_exptl_crystal_colour yellow
_exptl_crystal_density_diffrn 1.578
_exptl_crystal_density_method 'not measured'
_exptl_crystal_description block
_exptl_crystal_F_000 720
_exptl_crystal_size_max 0.330
_exptl_crystal_size_mid 0.240
_exptl_crystal_size_min 0.210
_refine_diff_density_max 0.534
_refine_diff_density_min -0.401
_refine_diff_density_rms 0.059
_refine_ls_extinction_method none
_refine_ls_goodness_of_fit_ref 1.044
_refine_ls_hydrogen_treatment constr
_refine_ls_matrix_type full
_refine_ls_number_parameters 374
_refine_ls_number_reflns 9570
_refine_ls_number_restraints 0
_refine_ls_restrained_S_all 1.044
_refine_ls_R_factor_all 0.0192
_refine_ls_R_factor_gt 0.0180
_refine_ls_shift/su_max 0.002
_refine_ls_shift/su_mean 0.000
_refine_ls_structure_factor_coef Fsqd
_refine_ls_weighting_details
; 
 w=1/[\s^2^(Fo^2^)+(0.0222P)^2^+0.8526P] 
 where P=(Fo^2^+2Fc^2^)/3 
;
_refine_ls_weighting_scheme calc
_refine_ls_wR_factor_gt 0.0468
_refine_ls_wR_factor_ref 0.0474
_reflns_Friedel_coverage 0.000
_reflns_number_gt 9148
_reflns_number_total 9570
_reflns_threshold_expression 'I > 2\s(I)'
_cod_data_source_file ja512903g_si_001.cif
_cod_data_source_block x14001
_cod_depositor_comments 'Adding full bibliography for 4123462--4123463.cif.'
_cod_database_code 4123463
_shelx_space_group_comment
; 
The symmetry employed for this shelxl refinement is uniquely defined 
by the following loop, which should always be used as a source of 
symmetry information in preference to the above space-group names. 
They are only intended as comments. 
;
_shelx_estimated_absorpt_t_min 0.554
_shelx_estimated_absorpt_t_max 0.675
_shelxl_version_number 2012-9

loop_
_space_group_symop_operation_xyz
'x, y, z'
'-x, -y, -z'

loop_
_atom_site_label
_atom_site_type_symbol
_atom_site_fract_x
_atom_site_fract_y
_atom_site_fract_z
_atom_site_U_iso_or_equiv
_atom_site_adp_type
_atom_site_occupancy
_atom_site_site_symmetry_order
_atom_site_calc_flag
_atom_site_refinement_flags_posn
_atom_site_refinement_flags_adp
Br1 Br 0.74832(2) 0.61353(2) 0.89935(2) 0.01773(3) Uani 1 1 d . .
Pd1 Pd 0.59823(2) 0.37877(2) 0.82144(2) 0.01180(2) Uani 1 1 d . .
P1 P 0.43733(3) 0.16560(3) 0.76578(2) 0.01160(5) Uani 1 1 d . .
C1 C 0.51572(13) 0.05494(10) 0.79028(8) 0.01393(18) Uani 1 1 d . .
C2 C 0.55875(14) 0.03731(12) 0.88435(9) 0.0179(2) Uani 1 1 d . .
H2 H 0.5474 0.0836 0.9354 0.022 Uiso 1 1 calc R U
C3 C 0.61803(15) -0.04787(13) 0.90294(10) 0.0217(2) Uani 1 1 d . .
H3 H 0.6459 -0.0603 0.9665 0.026 Uiso 1 1 calc R U
C4 C 0.63685(14) -0.11489(12) 0.82912(10) 0.0218(2) Uani 1 1 d . .
H4 H 0.6764 -0.1736 0.8420 0.026 Uiso 1 1 calc R U
C5 C 0.59756(14) -0.09561(12) 0.73657(10) 0.0198(2) Uani 1 1 d . .
H5 H 0.6124 -0.1399 0.6864 0.024 Uiso 1 1 calc R U
C6 C 0.53646(14) -0.01159(11) 0.71678(9) 0.0164(2) Uani 1 1 d . .
H6 H 0.5088 0.0005 0.6530 0.020 Uiso 1 1 calc R U
C7 C 0.27835(13) 0.11802(11) 0.80652(8) 0.01555(19) Uani 1 1 d . .
C8 C 0.19968(14) -0.00527(13) 0.81213(9) 0.0203(2) Uani 1 1 d . .
H8 H 0.2284 -0.0685 0.7945 0.024 Uiso 1 1 calc R U
C9 C 0.07861(15) -0.03543(15) 0.84372(10) 0.0279(3) Uani 1 1 d . .
H9 H 0.0251 -0.1192 0.8477 0.033 Uiso 1 1 calc R U
C10 C 0.03664(15) 0.05702(17) 0.86932(10) 0.0313(3) Uani 1 1 d . .
H10 H -0.0442 0.0368 0.8921 0.038 Uiso 1 1 calc R U
C11 C 0.11135(15) 0.17798(16) 0.86193(9) 0.0273(3) Uani 1 1 d . .
H11 H 0.0803 0.2401 0.8782 0.033 Uiso 1 1 calc R U
C12 C 0.23241(14) 0.20938(13) 0.83071(9) 0.0199(2) Uani 1 1 d . .
H12 H 0.2839 0.2929 0.8258 0.024 Uiso 1 1 calc R U
C21 C 0.33114(12) 0.11913(10) 0.63164(8) 0.01229(18) Uani 1 1 d . .
C22 C 0.21303(13) -0.00711(11) 0.57602(8) 0.01490(19) Uani 1 1 d . .
H22 H 0.1923 -0.0719 0.6078 0.018 Uiso 1 1 calc R U
C23 C 0.12632(13) -0.03756(11) 0.47457(9) 0.0170(2) Uani 1 1 d . .
H23 H 0.0480 -0.1235 0.4367 0.020 Uiso 1 1 calc R U
C24 C 0.15398(13) 0.05770(12) 0.42828(8) 0.0171(2) Uani 1 1 d . .
H24 H 0.0930 0.0372 0.3591 0.021 Uiso 1 1 calc R U
C25 C 0.27075(13) 0.18271(11) 0.48324(8) 0.01546(19) Uani 1 1 d . .
H25 H 0.2883 0.2474 0.4513 0.019 Uiso 1 1 calc R U
C26 C 0.36334(12) 0.21504(10) 0.58525(8) 0.01248(18) Uani 1 1 d . .
C27 C 0.49954(13) 0.34811(10) 0.63682(8) 0.01282(18) Uani 1 1 d . .
C28 C 0.65560(13) 0.36365(10) 0.66287(8) 0.01339(18) Uani 1 1 d . .
C29 C 0.78174(14) 0.48287(11) 0.68145(9) 0.0169(2) Uani 1 1 d . .
H29 H 0.8852 0.4925 0.7000 0.020 Uiso 1 1 calc R U
C30 C 0.75581(14) 0.58682(11) 0.67286(9) 0.0183(2) Uani 1 1 d . .
H30 H 0.8417 0.6674 0.6845 0.022 Uiso 1 1 calc R U
C31 C 0.60600(14) 0.57489(11) 0.64751(9) 0.0174(2) Uani 1 1 d . .
H31 H 0.5913 0.6479 0.6426 0.021 Uiso 1 1 calc R U
C32 C 0.47588(13) 0.45779(11) 0.62891(8) 0.01444(19) Uani 1 1 d . .
N1 N 0.67595(11) 0.25129(9) 0.65886(7) 0.01447(17) Uani 1 1 d . .
C33 C 0.82963(14) 0.27348(13) 0.72993(10) 0.0206(2) Uani 1 1 d . .
H33A H 0.9116 0.3213 0.7091 0.031 Uiso 1 1 calc R U
H33B H 0.8265 0.1909 0.7323 0.031 Uiso 1 1 calc R U
H33C H 0.8537 0.3231 0.7961 0.031 Uiso 1 1 calc R U
C34 C 0.64413(15) 0.18620(12) 0.55815(9) 0.0197(2) Uani 1 1 d . .
H34A H 0.5389 0.1681 0.5116 0.030 Uiso 1 1 calc R U
H34B H 0.6483 0.1055 0.5569 0.030 Uiso 1 1 calc R U
H34C H 0.7239 0.2415 0.5387 0.030 Uiso 1 1 calc R U
N2 N 0.32469(12) 0.44557(10) 0.59646(8) 0.01799(18) Uani 1 1 d . .
C35 C 0.22085(15) 0.37982(12) 0.64038(11) 0.0241(2) Uani 1 1 d . .
H35A H 0.2307 0.3035 0.6501 0.036 Uiso 1 1 calc R U
H35B H 0.1113 0.3540 0.5960 0.036 Uiso 1 1 calc R U
H35C H 0.2504 0.4375 0.7047 0.036 Uiso 1 1 calc R U
C36 C 0.30484(17) 0.55331(13) 0.57142(10) 0.0237(2) Uani 1 1 d . .
H36A H 0.3521 0.6241 0.6325 0.036 Uiso 1 1 calc R U
H36B H 0.1919 0.5265 0.5367 0.036 Uiso 1 1 calc R U
H36C H 0.3571 0.5818 0.5282 0.036 Uiso 1 1 calc R U
C41 C 0.66318(13) 0.36595(11) 0.95907(8) 0.01426(19) Uani 1 1 d . .
C42 C 0.80040(14) 0.35422(12) 0.99877(8) 0.0180(2) Uani 1 1 d . .
H42 H 0.8586 0.3548 0.9606 0.022 Uiso 1 1 calc R U
C43 C 0.85276(14) 0.34164(12) 1.09337(9) 0.0186(2) Uani 1 1 d . .
H43 H 0.9461 0.3337 1.1197 0.022 Uiso 1 1 calc R U
C44 C 0.76678(13) 0.34077(11) 1.14947(8) 0.0164(2) Uani 1 1 d . .
C45 C 0.63285(13) 0.35760(11) 1.11189(8) 0.0165(2) Uani 1 1 d . .
H45 H 0.5766 0.3600 1.1509 0.020 Uiso 1 1 calc R U
C46 C 0.58223(13) 0.37078(11) 1.01740(8) 0.01591(19) Uani 1 1 d . .
H46 H 0.4920 0.3831 0.9923 0.019 Uiso 1 1 calc R U
N3 N 0.85708(14) 0.30254(13) 1.32061(9) 0.0263(2) Uani 1 1 d . .
C47 C 0.81611(14) 0.32051(12) 1.24514(9) 0.0194(2) Uani 1 1 d . .

loop_
_atom_site_aniso_label
_atom_site_aniso_U_11
_atom_site_aniso_U_22
_atom_site_aniso_U_33
_atom_site_aniso_U_23
_atom_site_aniso_U_13
_atom_site_aniso_U_12
Br1 0.02129(6) 0.01255(5) 0.01611(5) 0.00111(4) 0.00710(4) 0.00678(4)
Pd1 0.01275(4) 0.01108(4) 0.01063(4) 0.00197(3) 0.00442(3) 0.00564(3)
P1 0.01231(11) 0.01143(11) 0.01087(11) 0.00295(9) 0.00463(9) 0.00583(10)
C1 0.0128(4) 0.0128(4) 0.0155(5) 0.0050(4) 0.0051(4) 0.0060(4)
C2 0.0167(5) 0.0196(5) 0.0159(5) 0.0066(4) 0.0052(4) 0.0081(4)
C3 0.0183(5) 0.0233(6) 0.0234(6) 0.0131(5) 0.0064(4) 0.0099(5)
C4 0.0164(5) 0.0185(5) 0.0334(7) 0.0134(5) 0.0098(5) 0.0098(4)
C5 0.0191(5) 0.0158(5) 0.0284(6) 0.0076(4) 0.0119(5) 0.0101(4)
C6 0.0175(5) 0.0146(5) 0.0196(5) 0.0066(4) 0.0091(4) 0.0085(4)
C7 0.0133(4) 0.0200(5) 0.0117(4) 0.0035(4) 0.0050(4) 0.0071(4)
C8 0.0165(5) 0.0241(6) 0.0171(5) 0.0075(4) 0.0066(4) 0.0067(4)
C9 0.0164(5) 0.0384(8) 0.0193(6) 0.0110(5) 0.0075(5) 0.0039(5)
C10 0.0141(5) 0.0556(10) 0.0162(5) 0.0055(6) 0.0069(4) 0.0107(6)
C11 0.0171(5) 0.0453(8) 0.0156(5) -0.0012(5) 0.0043(4) 0.0167(6)
C12 0.0166(5) 0.0262(6) 0.0145(5) 0.0010(4) 0.0044(4) 0.0113(5)
C21 0.0124(4) 0.0130(4) 0.0119(4) 0.0025(3) 0.0049(4) 0.0070(4)
C22 0.0145(5) 0.0130(5) 0.0163(5) 0.0033(4) 0.0063(4) 0.0064(4)
C23 0.0140(5) 0.0153(5) 0.0164(5) -0.0002(4) 0.0044(4) 0.0054(4)
C24 0.0151(5) 0.0207(5) 0.0124(4) 0.0016(4) 0.0035(4) 0.0087(4)
C25 0.0167(5) 0.0176(5) 0.0128(4) 0.0051(4) 0.0060(4) 0.0089(4)
C26 0.0126(4) 0.0129(4) 0.0125(4) 0.0027(3) 0.0053(4) 0.0069(4)
C27 0.0142(4) 0.0122(4) 0.0123(4) 0.0034(3) 0.0056(4) 0.0066(4)
C28 0.0148(4) 0.0137(4) 0.0120(4) 0.0034(4) 0.0056(4) 0.0072(4)
C29 0.0158(5) 0.0163(5) 0.0167(5) 0.0044(4) 0.0074(4) 0.0058(4)
C30 0.0196(5) 0.0137(5) 0.0186(5) 0.0051(4) 0.0087(4) 0.0047(4)
C31 0.0230(5) 0.0130(5) 0.0170(5) 0.0053(4) 0.0092(4) 0.0085(4)
C32 0.0177(5) 0.0145(5) 0.0127(4) 0.0044(4) 0.0068(4) 0.0087(4)
N1 0.0153(4) 0.0154(4) 0.0148(4) 0.0043(3) 0.0061(3) 0.0095(3)
C33 0.0162(5) 0.0239(6) 0.0230(5) 0.0081(5) 0.0063(4) 0.0119(5)
C34 0.0235(5) 0.0209(5) 0.0184(5) 0.0037(4) 0.0102(4) 0.0136(5)
N2 0.0198(5) 0.0184(4) 0.0204(5) 0.0076(4) 0.0084(4) 0.0129(4)
C35 0.0205(6) 0.0187(5) 0.0377(7) 0.0088(5) 0.0158(5) 0.0106(5)
C36 0.0300(6) 0.0222(6) 0.0264(6) 0.0102(5) 0.0112(5) 0.0189(5)
C41 0.0144(4) 0.0140(5) 0.0114(4) 0.0019(4) 0.0042(4) 0.0057(4)
C42 0.0157(5) 0.0247(6) 0.0141(5) 0.0049(4) 0.0067(4) 0.0101(4)
C43 0.0157(5) 0.0246(6) 0.0153(5) 0.0050(4) 0.0056(4) 0.0106(4)
C44 0.0154(5) 0.0173(5) 0.0142(5) 0.0041(4) 0.0056(4) 0.0064(4)
C45 0.0146(5) 0.0177(5) 0.0156(5) 0.0040(4) 0.0072(4) 0.0061(4)
C46 0.0146(5) 0.0174(5) 0.0149(5) 0.0033(4) 0.0059(4) 0.0076(4)
N3 0.0277(6) 0.0350(6) 0.0227(5) 0.0133(5) 0.0129(5) 0.0176(5)
C47 0.0179(5) 0.0219(5) 0.0189(5) 0.0063(4) 0.0087(4) 0.0092(4)

loop_
_atom_type_symbol
_atom_type_description
_atom_type_scat_dispersion_real
_atom_type_scat_dispersion_imag
_atom_type_scat_source
C C 0.0033 0.0016 'International Tables Vol C Tables 4.2.6.8 and 6.1.1.4'
H H 0.0000 0.0000 'International Tables Vol C Tables 4.2.6.8 and 6.1.1.4'
N N 0.0061 0.0033 'International Tables Vol C Tables 4.2.6.8 and 6.1.1.4'
P P 0.1023 0.0942 'International Tables Vol C Tables 4.2.6.8 and 6.1.1.4'
Br Br -0.2901 2.4595 'International Tables Vol C Tables 4.2.6.8 and 6.1.1.4'
Pd Pd -0.9988 1.0072 'International Tables Vol C Tables 4.2.6.8 and 6.1.1.4'

loop_
_geom_angle_atom_site_label_1
_geom_angle_atom_site_label_2
_geom_angle_atom_site_label_3
_geom_angle
C41 Pd1 P1 88.18(3)
C41 Pd1 Br1 86.55(3)
P1 Pd1 Br1 170.048(8)
C41 Pd1 C27 168.62(4)
P1 Pd1 C27 81.22(3)
Br1 Pd1 C27 104.54(2)
C41 Pd1 C28 144.72(4)
P1 Pd1 C28 89.91(3)
Br1 Pd1 C28 99.26(2)
C27 Pd1 C28 32.15(3)
C21 P1 C1 106.22(5)
C21 P1 C7 102.78(5)
C1 P1 C7 104.41(5)
C21 P1 Pd1 108.05(4)
C1 P1 Pd1 120.89(4)
C7 P1 Pd1 112.88(4)
C6 C1 C2 119.26(10)
C6 C1 P1 120.71(8)
C2 C1 P1 120.02(9)
C3 C2 C1 120.01(11)
C3 C2 H2 120.0
C1 C2 H2 120.0
C4 C3 C2 120.46(11)
C4 C3 H3 119.8
C2 C3 H3 119.8
C5 C4 C3 119.68(11)
C5 C4 H4 120.2
C3 C4 H4 120.2
C4 C5 C6 120.34(12)
C4 C5 H5 119.8
C6 C5 H5 119.8
C5 C6 C1 120.23(11)
C5 C6 H6 119.9
C1 C6 H6 119.9
C8 C7 C12 119.40(11)
C8 C7 P1 122.82(9)
C12 C7 P1 117.76(9)
C7 C8 C9 119.89(13)
C7 C8 H8 120.1
C9 C8 H8 120.1
C10 C9 C8 119.98(14)
C10 C9 H9 120.0
C8 C9 H9 120.0
C11 C10 C9 120.46(12)
C11 C10 H10 119.8
C9 C10 H10 119.8
C10 C11 C12 120.14(13)
C10 C11 H11 119.9
C12 C11 H11 119.9
C11 C12 C7 120.11(13)
C11 C12 H12 119.9
C7 C12 H12 119.9
C26 C21 C22 120.36(10)
C26 C21 P1 118.06(8)
C22 C21 P1 121.46(8)
C23 C22 C21 120.05(10)
C23 C22 H22 120.0
C21 C22 H22 120.0
C22 C23 C24 120.07(11)
C22 C23 H23 120.0
C24 C23 H23 120.0
C25 C24 C23 119.93(10)
C25 C24 H24 120.0
C23 C24 H24 120.0
C24 C25 C26 121.04(10)
C24 C25 H25 119.5
C26 C25 H25 119.5
C21 C26 C25 118.48(10)
C21 C26 C27 123.51(9)
C25 C26 C27 117.84(10)
C28 C27 C32 118.26(10)
C28 C27 C26 117.77(9)
C32 C27 C26 120.41(9)
C28 C27 Pd1 77.88(6)
C32 C27 Pd1 102.62(7)
C26 C27 Pd1 107.20(7)
C29 C28 C27 120.72(10)
C29 C28 N1 120.69(10)
C27 C28 N1 118.25(10)
C29 C28 Pd1 105.91(7)
C27 C28 Pd1 69.97(6)
N1 C28 Pd1 98.99(6)
C30 C29 C28 119.92(11)
C30 C29 H29 120.0
C28 C29 H29 120.0
C29 C30 C31 120.77(11)
C29 C30 H30 119.6
C31 C30 H30 119.6
C30 C31 C32 121.54(11)
C30 C31 H31 119.2
C32 C31 H31 119.2
N2 C32 C31 120.58(10)
N2 C32 C27 120.49(10)
C31 C32 C27 118.77(10)
C28 N1 C33 114.57(9)
C28 N1 C34 111.82(9)
C33 N1 C34 110.07(9)
N1 C33 H33A 109.5
N1 C33 H33B 109.5
H33A C33 H33B 109.5
N1 C33 H33C 109.5
H33A C33 H33C 109.5
H33B C33 H33C 109.5
N1 C34 H34A 109.5
N1 C34 H34B 109.5
H34A C34 H34B 109.5
N1 C34 H34C 109.5
H34A C34 H34C 109.5
H34B C34 H34C 109.5
C32 N2 C35 119.95(10)
C32 N2 C36 117.59(10)
C35 N2 C36 112.25(10)
N2 C35 H35A 109.5
N2 C35 H35B 109.5
H35A C35 H35B 109.5
N2 C35 H35C 109.5
H35A C35 H35C 109.5
H35B C35 H35C 109.5
N2 C36 H36A 109.5
N2 C36 H36B 109.5
H36A C36 H36B 109.5
N2 C36 H36C 109.5
H36A C36 H36C 109.5
H36B C36 H36C 109.5
C46 C41 C42 119.17(10)
C46 C41 Pd1 123.99(8)
C42 C41 Pd1 116.83(8)
C43 C42 C41 120.89(10)
C43 C42 H42 119.6
C41 C42 H42 119.6
C42 C43 C44 119.46(11)
C42 C43 H43 120.3
C44 C43 H43 120.3
C43 C44 C45 120.00(11)
C43 C44 C47 119.40(11)
C45 C44 C47 120.59(10)
C46 C45 C44 119.93(10)
C46 C45 H45 120.0
C44 C45 H45 120.0
C45 C46 C41 120.44(10)
C45 C46 H46 119.8
C41 C46 H46 119.8
N3 C47 C44 178.23(14)

loop_
_geom_bond_atom_site_label_1
_geom_bond_atom_site_label_2
_geom_bond_distance
Br1 Pd1 2.4666(2)
Pd1 C41 1.9926(11)
Pd1 P1 2.2490(3)
Pd1 C27 2.5269(11)
Pd1 C28 2.6296(11)
P1 C21 1.8158(11)
P1 C1 1.8166(11)
P1 C7 1.8256(11)
C1 C6 1.3957(16)
C1 C2 1.4015(15)
C2 C3 1.3907(17)
C2 H2 0.9500
C3 C4 1.3899(19)
C3 H3 0.9500
C4 C5 1.3876(18)
C4 H4 0.9500
C5 C6 1.3927(16)
C5 H5 0.9500
C6 H6 0.9500
C7 C8 1.3970(17)
C7 C12 1.3999(16)
C8 C9 1.3977(17)
C8 H8 0.9500
C9 C10 1.388(2)
C9 H9 0.9500
C10 C11 1.378(2)
C10 H10 0.9500
C11 C12 1.3932(17)
C11 H11 0.9500
C12 H12 0.9500
C21 C26 1.4017(15)
C21 C22 1.4023(15)
C22 C23 1.3884(16)
C22 H22 0.9500
C23 C24 1.3919(17)
C23 H23 0.9500
C24 C25 1.3878(16)
C24 H24 0.9500
C25 C26 1.4033(15)
C25 H25 0.9500
C26 C27 1.4991(15)
C27 C28 1.4312(15)
C27 C32 1.4369(15)
C28 C29 1.3966(16)
C28 N1 1.4348(14)
C29 C30 1.3825(17)
C29 H29 0.9500
C30 C31 1.3862(17)
C30 H30 0.9500
C31 C32 1.3998(16)
C31 H31 0.9500
C32 N2 1.3910(15)
N1 C33 1.4634(15)
N1 C34 1.4663(15)
C33 H33A 0.9800
C33 H33B 0.9800
C33 H33C 0.9800
C34 H34A 0.9800
C34 H34B 0.9800
C34 H34C 0.9800
N2 C35 1.4505(17)
N2 C36 1.4575(15)
C35 H35A 0.9800
C35 H35B 0.9800
C35 H35C 0.9800
C36 H36A 0.9800
C36 H36B 0.9800
C36 H36C 0.9800
C41 C46 1.3972(15)
C41 C42 1.3983(16)
C42 C43 1.3906(16)
C42 H42 0.9500
C43 C44 1.3997(16)
C43 H43 0.9500
C44 C45 1.3998(16)
C44 C47 1.4408(16)
C45 C46 1.3905(16)
C45 H45 0.9500
C46 H46 0.9500
N3 C47 1.1492(17)
